data_2213490
loop_
_publ_author_name
'Hong-Fei Wu'
'Hong-Xing Wang'
'Xiao-Li Yang'
'Li Wan'
'Nan Ma'

_publ_section_title
;
 1-[(<i>N</i>-Benzyl-<i>N</i>-methylamino)methyl]ferrocene
;
_journal_coeditor_code OM2107
_journal_issue 5
_journal_name_full 'Acta Crystallographica Section E'
_journal_page_first m1347
_journal_page_last m1348
_journal_paper_doi 10.1107/S1600536807016054
_journal_volume 63
_journal_year 2007
_chemical_formula_iupac '[Fe (C5 H5) (C14 H16 N)]'
_chemical_formula_moiety 'C19 H21 Fe N'
_chemical_formula_sum 'C19 H21 Fe N'
_chemical_formula_weight 319.22
_chemical_melting_point 312
_chemical_name_systematic
;
1-[(N-Benzyl-N-methylamino)methyl]ferrocene
;
_space_group_IT_number 2
_symmetry_cell_setting triclinic
_symmetry_space_group_name_Hall '-P 1'
_symmetry_space_group_name_H-M 'P -1'
_atom_sites_solution_hydrogens geom
_atom_sites_solution_primary direct
_atom_sites_solution_secondary difmap
_audit_creation_method SHELXL-97
_cell_angle_alpha 93.916(3)
_cell_angle_beta 99.948(3)
_cell_angle_gamma 105.071(3)
_cell_formula_units_Z 2
_cell_length_a 5.9691(13)
_cell_length_b 10.245(2)
_cell_length_c 13.717(3)
_cell_measurement_reflns_used 2536
_cell_measurement_temperature 294(2)
_cell_measurement_theta_max 26.39
_cell_measurement_theta_min 2.71
_cell_volume 792.1(3)
_computing_cell_refinement 'SAINT (Bruker 2003)'
_computing_data_collection 'SMART (Bruker 2003)'
_computing_data_reduction SAINT
_computing_molecular_graphics 'SHELXTL (Bruker 1998)'
_computing_publication_material SHELXTL
_computing_structure_refinement 'SHELXL97 (Sheldrick, 1997)'
_computing_structure_solution 'SHELXS97 (Sheldrick, 1997)'
_diffrn_ambient_temperature 294(2)
_diffrn_measured_fraction_theta_full 0.992
_diffrn_measured_fraction_theta_max 0.981
_diffrn_measurement_device_type 'Bruker SMART CCD area-detector'
_diffrn_measurement_method '\f and \w'
_diffrn_radiation_monochromator graphite
_diffrn_radiation_source 'fine-focus sealed tube'
_diffrn_radiation_type MoK\a
_diffrn_radiation_wavelength 0.71073
_diffrn_reflns_av_R_equivalents 0.0121
_diffrn_reflns_av_sigmaI/netI 0.0260
_diffrn_reflns_limit_h_max 7
_diffrn_reflns_limit_h_min -7
_diffrn_reflns_limit_k_max 10
_diffrn_reflns_limit_k_min -12
_diffrn_reflns_limit_l_max 17
_diffrn_reflns_limit_l_min -13
_diffrn_reflns_number 4475
_diffrn_reflns_theta_full 25.00
_diffrn_reflns_theta_max 26.39
_diffrn_reflns_theta_min 1.52
_exptl_absorpt_coefficient_mu 0.945
_exptl_absorpt_correction_T_max 0.8484
_exptl_absorpt_correction_T_min 0.7913
_exptl_absorpt_correction_type multi-scan
_exptl_absorpt_process_details '(SADABS; Sheldrick, 1996)'
_exptl_crystal_colour yellow
_exptl_crystal_density_diffrn 1.338
_exptl_crystal_density_method 'not measured'
_exptl_crystal_description block
_exptl_crystal_F_000 336
_exptl_crystal_size_max 0.26
_exptl_crystal_size_mid 0.24
_exptl_crystal_size_min 0.18
_refine_diff_density_max 0.497
_refine_diff_density_min -0.254
_refine_ls_extinction_method none
_refine_ls_goodness_of_fit_ref 1.073
_refine_ls_hydrogen_treatment constr
_refine_ls_matrix_type full
_refine_ls_number_parameters 230
_refine_ls_number_reflns 3191
_refine_ls_number_restraints 30
_refine_ls_restrained_S_all 1.144
_refine_ls_R_factor_all 0.0402
_refine_ls_R_factor_gt 0.0323
_refine_ls_shift/su_max 0.000
_refine_ls_shift/su_mean 0.000
_refine_ls_structure_factor_coef Fsqd
_refine_ls_weighting_details 'calc w=1/[\s^2^(Fo^2^)+(0.038P)^2^+0.2288P] where P=(Fo^2^+2Fc^2^)/3'
_refine_ls_weighting_scheme calc
_refine_ls_wR_factor_gt 0.0780
_refine_ls_wR_factor_ref 0.0824
_reflns_number_gt 2763
_reflns_number_total 3191
_reflns_threshold_expression I>2\s(I)
_cod_data_source_file om2107.cif
_cod_data_source_block I
_cod_depositor_comments
;
The following automatic conversions were performed:
'_symmetry_cell_setting' value 'Triclinic' changed to 'triclinic'
according to '/home/saulius/struct/CIF-dictionaries/cif_core.dic'
dictionary named 'cif_core.dic' version 2.4.1 from 2010-06-29.

Automatic conversion script
Id: cif_fix_enum 1527 2010-12-29 10:47:43Z saulius 

The following automatic conversions were performed:

'_symmetry_cell_setting' value 'Triclinic' changed to 'triclinic'
according to /home/saulius/struct/CIF-dictionaries/cif_core.dic
dictionary named 'cif_core.dic' version 2.4.1 from 2010-06-29.

Automatic conversion script
Id: cif_fix_values 1715 2011-07-08 13:25:40Z adriana 
;
_cod_original_cell_volume 792.2(3)
_cod_database_code 2213490
_cod_database_fobs_code 2213490

loop_
_symmetry_equiv_pos_as_xyz
'x, y, z'
'-x, -y, -z'

loop_
_atom_site_type_symbol
_atom_site_label
_atom_site_fract_x
_atom_site_fract_y
_atom_site_fract_z
_atom_site_U_iso_or_equiv
_atom_site_adp_type
_atom_site_calc_flag
_atom_site_refinement_flags
_atom_site_occupancy
_atom_site_disorder_assembly
_atom_site_disorder_group
Fe Fe1 0.65307(5) 0.16948(3) 0.84974(2) 0.03860(12) Uani d . 1 A .
N N1 0.6963(5) 0.2796(3) 0.54241(15) 0.0739(7) Uani d D 1 . .
C C1 0.6095(4) 0.1840(2) 0.69990(14) 0.0447(5) Uani d . 1 . .
C C2 0.3931(4) 0.1749(3) 0.73306(17) 0.0546(6) Uani d . 1 A .
H H2 0.3084 0.2393 0.7281 0.066 Uiso calc R 1 . .
C C3 0.3290(4) 0.0518(3) 0.77465(18) 0.0578(6) Uani d . 1 . .
H H3 0.1953 0.0213 0.8020 0.069 Uiso calc R 1 A .
C C4 0.5030(5) -0.0172(2) 0.76765(17) 0.0539(6) Uani d . 1 A .
H H4 0.5042 -0.1011 0.7895 0.065 Uiso calc R 1 . .
C C5 0.6749(4) 0.0638(2) 0.72155(15) 0.0462(5) Uani d . 1 A .
H H5 0.8088 0.0420 0.7076 0.055 Uiso calc R 1 . .
C C6 0.8907(5) 0.3452(3) 0.91917(18) 0.0665(8) Uani d . 1 . .
H H6 0.9565 0.4196 0.8881 0.080 Uiso calc R 1 A .
C C7 0.6859(5) 0.3248(3) 0.95717(17) 0.0596(7) Uani d . 1 A .
H H7 0.5901 0.3834 0.9556 0.071 Uiso calc R 1 . .
C C8 0.6467(5) 0.2025(3) 0.99804(17) 0.0610(7) Uani d . 1 . .
H H8 0.5209 0.1658 1.0287 0.073 Uiso calc R 1 A .
C C9 0.8275(6) 0.1441(3) 0.98546(19) 0.0699(8) Uani d . 1 A .
H H9 0.8435 0.0618 1.0059 0.084 Uiso calc R 1 . .
C C10 0.9826(5) 0.2326(4) 0.9359(2) 0.0764(9) Uani d . 1 A .
H H10 1.1189 0.2193 0.9179 0.092 Uiso calc R 1 . .
C C11 0.7431(5) 0.2991(3) 0.65184(16) 0.0597(6) Uani d . 1 A .
H H11A 0.7045 0.3814 0.6732 0.072 Uiso calc R 1 . .
H H11B 0.9111 0.3132 0.6761 0.072 Uiso calc R 1 . .
C C12 0.7732(5) 0.1688(3) 0.50229(19) 0.0708(8) Uani d D 1 A .
H H12A 0.7366 0.1604 0.4308 0.106 Uiso calc R 1 . .
H H12B 0.6933 0.0858 0.5247 0.106 Uiso calc R 1 . .
H H12C 0.9410 0.1865 0.5246 0.106 Uiso calc R 1 . .
C C13 0.4784(6) 0.2861(4) 0.4968(2) 0.0562(11) Uani d PD 0.673(5) A 1
H H13A 0.4352 0.3548 0.5359 0.067 Uiso calc PR 0.673(5) A 1
H H13B 0.3654 0.1995 0.4985 0.067 Uiso calc PR 0.673(5) A 1
C C14 0.4509(8) 0.3185(4) 0.38856(16) 0.0422(10) Uani d PGD 0.673(5) A 1
C C15 0.2280(6) 0.2743(4) 0.3271(3) 0.0514(12) Uani d PGD 0.673(5) A 1
H H15A 0.0993 0.2261 0.3518 0.062 Uiso calc PR 0.673(5) A 1
C C16 0.1976(5) 0.3022(5) 0.2287(2) 0.0564(13) Uani d PG 0.673(5) A 1
H H16A 0.0485 0.2726 0.1875 0.068 Uiso calc PR 0.673(5) A 1
C C17 0.3900(8) 0.3742(6) 0.1917(2) 0.0554(15) Uani d PG 0.673(5) A 1
H H17A 0.3696 0.3929 0.1259 0.066 Uiso calc PR 0.673(5) A 1
C C18 0.6128(6) 0.4184(5) 0.2532(3) 0.0586(15) Uani d PG 0.673(5) A 1
H H18A 0.7415 0.4666 0.2285 0.070 Uiso calc PR 0.673(5) A 1
C C19 0.6433(5) 0.3905(4) 0.3516(3) 0.0524(13) Uani d PGD 0.673(5) A 1
H H19A 0.7923 0.4201 0.3927 0.063 Uiso calc PR 0.673(5) A 1
C C13' 0.6874(17) 0.3892(7) 0.4939(5) 0.075(3) Uani d PD 0.327(5) A 2
H H13C 0.8490 0.4417 0.4956 0.090 Uiso calc PR 0.327(5) A 2
H H13D 0.6166 0.4453 0.5318 0.090 Uiso calc PR 0.327(5) A 2
C C14' 0.5573(14) 0.3673(7) 0.3875(3) 0.040(2) Uani d PGD 0.327(5) A 2
C C15' 0.3143(14) 0.3079(8) 0.3636(5) 0.055(3) Uani d PGD 0.327(5) A 2
H H15B 0.2338 0.2722 0.4124 0.066 Uiso calc PR 0.327(5) A 2
C C16' 0.1914(9) 0.3017(11) 0.2668(7) 0.062(3) Uani d PGU 0.327(5) A 2
H H16B 0.0288 0.2619 0.2509 0.075 Uiso calc PR 0.327(5) A 2
C C17' 0.3116(16) 0.3550(13) 0.1939(4) 0.054(3) Uani d PGU 0.327(5) A 2
H H17B 0.2294 0.3508 0.1292 0.065 Uiso calc PR 0.327(5) A 2
C C18' 0.5547(16) 0.4144(11) 0.2178(5) 0.050(3) Uani d PGU 0.327(5) A 2
H H18B 0.6351 0.4500 0.1690 0.061 Uiso calc PR 0.327(5) A 2
C C19' 0.6775(9) 0.4206(7) 0.3146(6) 0.046(2) Uani d PGD 0.327(5) A 2
H H19B 0.8402 0.4603 0.3305 0.055 Uiso calc PR 0.327(5) A 2

loop_
_atom_site_aniso_label
_atom_site_aniso_U_11
_atom_site_aniso_U_22
_atom_site_aniso_U_33
_atom_site_aniso_U_12
_atom_site_aniso_U_13
_atom_site_aniso_U_23
Fe1 0.04194(18) 0.04231(18) 0.02863(16) 0.01226(13) 0.00018(11) -0.00084(11)
N1 0.114(2) 0.0824(16) 0.0323(10) 0.0449(15) 0.0059(12) 0.0075(10)
C1 0.0503(13) 0.0525(13) 0.0272(10) 0.0160(10) -0.0028(9) -0.0020(9)
C2 0.0512(14) 0.0731(17) 0.0397(12) 0.0287(12) -0.0043(10) -0.0027(11)
C3 0.0429(13) 0.0747(17) 0.0443(13) 0.0026(12) 0.0036(10) -0.0047(12)
C4 0.0703(16) 0.0423(12) 0.0408(12) 0.0076(11) 0.0048(11) -0.0038(10)
C5 0.0501(13) 0.0528(13) 0.0344(10) 0.0195(11) 0.0012(9) -0.0060(9)
C6 0.0768(19) 0.0583(16) 0.0423(13) -0.0122(14) 0.0048(12) -0.0073(11)
C7 0.0783(18) 0.0553(15) 0.0423(13) 0.0214(13) 0.0061(12) -0.0105(11)
C8 0.0701(17) 0.0738(17) 0.0313(11) 0.0086(14) 0.0087(11) 0.0006(11)
C9 0.089(2) 0.0702(18) 0.0433(14) 0.0293(16) -0.0175(14) 0.0057(12)
C10 0.0425(14) 0.121(3) 0.0503(15) 0.0197(16) -0.0110(12) -0.0298(16)
C11 0.0812(18) 0.0575(15) 0.0338(11) 0.0131(13) 0.0032(11) 0.0042(10)
C12 0.081(2) 0.096(2) 0.0433(14) 0.0345(17) 0.0167(13) 0.0101(14)
C13 0.056(2) 0.074(3) 0.0413(19) 0.0184(19) 0.0164(16) 0.0092(17)
C14 0.036(3) 0.054(3) 0.0366(19) 0.011(2) 0.011(2) 0.0060(18)
C15 0.049(3) 0.068(3) 0.037(3) 0.018(2) 0.005(2) 0.004(2)
C16 0.059(3) 0.075(3) 0.038(3) 0.029(2) 0.004(2) 0.002(2)
C17 0.076(4) 0.062(4) 0.036(3) 0.030(3) 0.013(2) 0.013(2)
C18 0.068(3) 0.063(3) 0.046(4) 0.015(3) 0.010(3) 0.022(3)
C19 0.053(3) 0.054(3) 0.045(3) 0.005(2) 0.008(2) 0.012(2)
C13' 0.115(8) 0.048(5) 0.034(4) -0.013(5) -0.004(4) 0.002(3)
C14' 0.030(5) 0.042(5) 0.036(4) -0.009(4) 0.007(4) 0.007(3)
C15' 0.033(6) 0.074(6) 0.049(6) -0.005(5) 0.012(5) 0.005(5)
C16' 0.055(5) 0.067(6) 0.058(7) 0.011(4) 0.005(5) -0.008(5)
C17' 0.062(6) 0.049(5) 0.045(6) 0.019(5) -0.012(4) 0.000(4)
C18' 0.062(6) 0.056(5) 0.031(5) 0.016(5) 0.001(5) 0.014(4)
C19' 0.053(5) 0.045(5) 0.039(6) 0.009(3) 0.006(5) 0.025(5)

loop_
_atom_type_symbol
_atom_type_description
_atom_type_scat_dispersion_real
_atom_type_scat_dispersion_imag
_atom_type_scat_source
C C 0.0033 0.0016 'International Tables Vol C Tables 4.2.6.8 and 6.1.1.4'
H H 0.0000 0.0000 'International Tables Vol C Tables 4.2.6.8 and 6.1.1.4'
N N 0.0061 0.0033 'International Tables Vol C Tables 4.2.6.8 and 6.1.1.4'
Fe Fe 0.3463 0.8444 'International Tables Vol C Tables 4.2.6.8 and 6.1.1.4'

loop_
_geom_angle_atom_site_label_1
_geom_angle_atom_site_label_2
_geom_angle_atom_site_label_3
_geom_angle
_geom_angle_publ_flag
C10 Fe1 C6 40.82(13) ?
C10 Fe1 C9 40.74(13) ?
C6 Fe1 C9 68.01(12) ?
C10 Fe1 C7 67.61(12) ?
C6 Fe1 C7 39.71(11) ?
C9 Fe1 C7 67.18(11) ?
C10 Fe1 C2 154.82(14) ?
C6 Fe1 C2 120.07(12) ?
C9 Fe1 C2 162.86(12) ?
C7 Fe1 C2 108.46(11) ?
C10 Fe1 C5 107.63(10) ?
C6 Fe1 C5 125.38(11) ?
C9 Fe1 C5 121.47(11) ?
C7 Fe1 C5 161.91(11) ?
C2 Fe1 C5 67.93(9) ?
C10 Fe1 C3 163.15(14) ?
C6 Fe1 C3 155.04(13) ?
C9 Fe1 C3 126.50(12) ?
C7 Fe1 C3 121.72(11) ?
C2 Fe1 C3 40.31(11) ?
C5 Fe1 C3 67.85(10) ?
C10 Fe1 C1 119.54(12) ?
C6 Fe1 C1 106.80(10) ?
C9 Fe1 C1 155.45(12) ?
C7 Fe1 C1 125.07(10) ?
C2 Fe1 C1 40.77(9) ?
C5 Fe1 C1 40.63(9) ?
C3 Fe1 C1 68.39(10) ?
C10 Fe1 C8 67.62(12) ?
C6 Fe1 C8 67.07(11) ?
C9 Fe1 C8 39.85(11) ?
C7 Fe1 C8 39.71(11) ?
C2 Fe1 C8 126.32(11) ?
C5 Fe1 C8 156.52(11) ?
C3 Fe1 C8 109.63(11) ?
C1 Fe1 C8 162.19(10) ?
C10 Fe1 C4 125.80(12) ?
C6 Fe1 C4 162.72(12) ?
C9 Fe1 C4 109.02(11) ?
C7 Fe1 C4 156.45(11) ?
C2 Fe1 C4 67.91(11) ?
C5 Fe1 C4 40.39(10) ?
C3 Fe1 C4 40.37(10) ?
C1 Fe1 C4 68.42(9) ?
C8 Fe1 C4 122.36(11) ?
C13' N1 C13 63.0(4) ?
C13' N1 C12 122.4(4) ?
C13 N1 C12 115.3(3) yes
C13' N1 C11 117.9(3) ?
C13 N1 C11 115.4(2) yes
C12 N1 C11 113.2(2) yes
C5 C1 C2 106.7(2) ?
C5 C1 C11 126.7(2) ?
C2 C1 C11 126.5(2) ?
C5 C1 Fe1 69.52(12) ?
C2 C1 Fe1 69.42(12) ?
C11 C1 Fe1 125.74(15) ?
C3 C2 C1 108.6(2) ?
C3 C2 Fe1 69.98(13) ?
C1 C2 Fe1 69.81(12) ?
C3 C2 H2 125.7 ?
C1 C2 H2 125.7 ?
Fe1 C2 H2 126.1 ?
C2 C3 C4 108.2(2) ?
C2 C3 Fe1 69.70(14) ?
C4 C3 Fe1 69.92(14) ?
C2 C3 H3 125.9 ?
C4 C3 H3 125.9 ?
Fe1 C3 H3 126.0 ?
C5 C4 C3 107.8(2) ?
C5 C4 Fe1 69.60(12) ?
C3 C4 Fe1 69.72(13) ?
C5 C4 H4 126.1 ?
C3 C4 H4 126.1 ?
Fe1 C4 H4 126.1 ?
C4 C5 C1 108.8(2) ?
C4 C5 Fe1 70.02(12) ?
C1 C5 Fe1 69.85(12) ?
C4 C5 H5 125.6 ?
C1 C5 H5 125.6 ?
Fe1 C5 H5 126.1 ?
C7 C6 C10 107.9(3) ?
C7 C6 Fe1 70.43(15) ?
C10 C6 Fe1 69.46(15) ?
C7 C6 H6 126.0 ?
C10 C6 H6 126.0 ?
Fe1 C6 H6 125.7 ?
C6 C7 C8 108.9(3) ?
C6 C7 Fe1 69.87(14) ?
C8 C7 Fe1 70.47(14) ?
C6 C7 H7 125.6 ?
C8 C7 H7 125.6 ?
Fe1 C7 H7 125.7 ?
C7 C8 C9 108.5(3) ?
C7 C8 Fe1 69.82(13) ?
C9 C8 Fe1 69.70(14) ?
C7 C8 H8 125.8 ?
C9 C8 H8 125.8 ?
Fe1 C8 H8 126.3 ?
C8 C9 C10 107.7(3) ?
C8 C9 Fe1 70.45(14) ?
C10 C9 Fe1 69.27(15) ?
C8 C9 H9 126.1 ?
C10 C9 H9 126.1 ?
Fe1 C9 H9 125.7 ?
C9 C10 C6 107.0(3) ?
C9 C10 Fe1 69.99(15) ?
C6 C10 Fe1 69.72(15) ?
C9 C10 H10 126.5 ?
C6 C10 H10 126.5 ?
Fe1 C10 H10 125.4 ?
N1 C11 C1 115.4(2) yes
N1 C11 H11A 108.4 ?
C1 C11 H11A 108.4 ?
N1 C11 H11B 108.4 ?
C1 C11 H11B 108.4 ?
H11A C11 H11B 107.5 ?
N1 C12 H12A 109.5 ?
N1 C12 H12B 109.5 ?
H12A C12 H12B 109.5 ?
N1 C12 H12C 109.5 ?
H12A C12 H12C 109.5 ?
H12B C12 H12C 109.5 ?
N1 C13 C14 117.0(3) yes
N1 C13 H13A 108.0 ?
C14 C13 H13A 108.0 ?
N1 C13 H13B 108.0 ?
C14 C13 H13B 108.0 ?
H13A C13 H13B 107.3 ?
C15 C14 C19 120.0 ?
C15 C14 C13 118.7(3) ?
C19 C14 C13 121.3(3) ?
C16 C15 C14 120.0 ?
C16 C15 H15A 120.0 ?
C14 C15 H15A 120.0 ?
C15 C16 C17 120.0 ?
C15 C16 H16A 120.0 ?
C17 C16 H16A 120.0 ?
C16 C17 C18 120.0 ?
C16 C17 H17A 120.0 ?
C18 C17 H17A 120.0 ?
C19 C18 C17 120.0 ?
C19 C18 H18A 120.0 ?
C17 C18 H18A 120.0 ?
C18 C19 C14 120.0 ?
C18 C19 H19A 120.0 ?
C14 C19 H19A 120.0 ?
N1 C13' C14' 119.0(5) ?
N1 C13' H13C 107.6 ?
C14' C13' H13C 107.6 ?
N1 C13' H13D 107.6 ?
C14' C13' H13D 107.6 ?
H13C C13' H13D 107.0 ?
C15' C14' C19' 120.0 ?
C15' C14' C13' 120.4(6) ?
C19' C14' C13' 119.2(6) ?
C14' C15' C16' 120.0 ?
C14' C15' H15B 120.0 ?
C16' C15' H15B 120.0 ?
C17' C16' C15' 120.0 ?
C17' C16' H16B 120.0 ?
C15' C16' H16B 120.0 ?
C18' C17' C16' 120.0 ?
C18' C17' H17B 120.0 ?
C16' C17' H17B 120.0 ?
C19' C18' C17' 120.0 ?
C19' C18' H18B 120.0 ?
C17' C18' H18B 120.0 ?
C18' C19' C14' 120.0 ?
C18' C19' H19B 120.0 ?
C14' C19' H19B 120.0 ?

loop_
_geom_bond_atom_site_label_1
_geom_bond_atom_site_label_2
_geom_bond_distance
_geom_bond_publ_flag
Fe1 C10 2.029(3) ?
Fe1 C6 2.032(2) ?
Fe1 C9 2.038(2) ?
Fe1 C7 2.040(2) ?
Fe1 C2 2.042(2) ?
Fe1 C5 2.043(2) ?
Fe1 C3 2.046(2) ?
Fe1 C1 2.047(2) ?
Fe1 C8 2.048(2) ?
Fe1 C4 2.048(2) ?
N1 C13' 1.352(6) ?
N1 C13 1.363(4) yes
N1 C12 1.441(4) yes
N1 C11 1.468(3) yes
C1 C5 1.420(3) ?
C1 C2 1.425(3) ?
C1 C11 1.503(3) yes
C2 C3 1.409(4) ?
C2 H2 0.9300 ?
C3 C4 1.413(4) ?
C3 H3 0.9300 ?
C4 C5 1.412(3) ?
C4 H4 0.9300 ?
C5 H5 0.9300 ?
C6 C7 1.383(4) ?
C6 C10 1.416(4) ?
C6 H6 0.9300 ?
C7 C8 1.388(4) ?
C7 H7 0.9300 ?
C8 C9 1.392(4) ?
C8 H8 0.9300 ?
C9 C10 1.416(4) ?
C9 H9 0.9300 ?
C10 H10 0.9300 ?
C11 H11A 0.9700 ?
C11 H11B 0.9700 ?
C12 H12A 0.9600 ?
C12 H12B 0.9600 ?
C12 H12C 0.9600 ?
C13 C14 1.533(4) yes
C13 H13A 0.9700 ?
C13 H13B 0.9700 ?
C14 C15 1.3900 ?
C14 C19 1.3900 ?
C15 C16 1.3900 ?
C15 H15A 0.9300 ?
C16 C17 1.3900 ?
C16 H16A 0.9300 ?
C17 C18 1.3900 ?
C17 H17A 0.9300 ?
C18 C19 1.3900 ?
C18 H18A 0.9300 ?
C19 H19A 0.9300 ?
C13' C14' 1.502(6) ?
C13' H13C 0.9700 ?
C13' H13D 0.9700 ?
C14' C15' 1.3900 ?
C14' C19' 1.3900 ?
C15' C16' 1.3900 ?
C15' H15B 0.9300 ?
C16' C17' 1.3900 ?
C16' H16B 0.9300 ?
C17' C18' 1.3900 ?
C17' H17B 0.9300 ?
C18' C19' 1.3900 ?
C18' H18B 0.9300 ?
C19' H19B 0.9300 ?

loop_
_geom_torsion_atom_site_label_1
_geom_torsion_atom_site_label_2
_geom_torsion_atom_site_label_3
_geom_torsion_atom_site_label_4
_geom_torsion
_geom_torsion_publ_flag
C10 Fe1 C1 C5 82.77(18) ?
C6 Fe1 C1 C5 125.25(16) ?
C9 Fe1 C1 C5 51.6(3) ?
C7 Fe1 C1 C5 164.90(15) ?
C2 Fe1 C1 C5 -117.9(2) ?
C3 Fe1 C1 C5 -80.72(15) ?
C8 Fe1 C1 C5 -167.8(3) ?
C4 Fe1 C1 C5 -37.16(14) ?
C10 Fe1 C1 C2 -159.32(17) ?
C6 Fe1 C1 C2 -116.84(17) ?
C9 Fe1 C1 C2 169.5(2) ?
C7 Fe1 C1 C2 -77.19(18) ?
C5 Fe1 C1 C2 117.9(2) ?
C3 Fe1 C1 C2 37.19(15) ?
C8 Fe1 C1 C2 -49.9(4) ?
C4 Fe1 C1 C2 80.75(16) ?
C10 Fe1 C1 C11 -38.4(3) ?
C6 Fe1 C1 C11 4.0(2) ?
C9 Fe1 C1 C11 -69.6(3) ?
C7 Fe1 C1 C11 43.7(3) ?
C2 Fe1 C1 C11 120.9(3) ?
C5 Fe1 C1 C11 -121.2(3) ?
C3 Fe1 C1 C11 158.1(2) ?
C8 Fe1 C1 C11 71.0(4) ?
C4 Fe1 C1 C11 -158.4(2) ?
C5 C1 C2 C3 0.4(2) ?
C11 C1 C2 C3 -179.3(2) ?
Fe1 C1 C2 C3 -59.44(16) ?
C5 C1 C2 Fe1 59.80(14) ?
C11 C1 C2 Fe1 -119.9(2) ?
C10 Fe1 C2 C3 165.9(2) ?
C6 Fe1 C2 C3 -159.53(15) ?
C9 Fe1 C2 C3 -45.4(4) ?
C7 Fe1 C2 C3 -117.60(16) ?
C5 Fe1 C2 C3 81.31(16) ?
C1 Fe1 C2 C3 119.7(2) ?
C8 Fe1 C2 C3 -77.18(18) ?
C4 Fe1 C2 C3 37.57(15) ?
C10 Fe1 C2 C1 46.2(3) ?
C6 Fe1 C2 C1 80.78(17) ?
C9 Fe1 C2 C1 -165.1(3) ?
C7 Fe1 C2 C1 122.71(15) ?
C5 Fe1 C2 C1 -38.38(13) ?
C3 Fe1 C2 C1 -119.7(2) ?
C8 Fe1 C2 C1 163.13(14) ?
C4 Fe1 C2 C1 -82.12(15) ?
C1 C2 C3 C4 -0.2(3) ?
Fe1 C2 C3 C4 -59.56(16) ?
C1 C2 C3 Fe1 59.34(15) ?
C10 Fe1 C3 C2 -159.1(3) ?
C6 Fe1 C3 C2 45.8(3) ?
C9 Fe1 C3 C2 164.88(15) ?
C7 Fe1 C3 C2 81.19(17) ?
C5 Fe1 C3 C2 -81.54(15) ?
C1 Fe1 C3 C2 -37.60(14) ?
C8 Fe1 C3 C2 123.48(16) ?
C4 Fe1 C3 C2 -119.3(2) ?
C10 Fe1 C3 C4 -39.8(4) ?
C6 Fe1 C3 C4 165.1(2) ?
C9 Fe1 C3 C4 -75.84(19) ?
C7 Fe1 C3 C4 -159.53(15) ?
C2 Fe1 C3 C4 119.3(2) ?
C5 Fe1 C3 C4 37.74(14) ?
C1 Fe1 C3 C4 81.67(15) ?
C8 Fe1 C3 C4 -117.25(16) ?
C2 C3 C4 C5 0.0(3) ?
Fe1 C3 C4 C5 -59.43(15) ?
C2 C3 C4 Fe1 59.43(16) ?
C10 Fe1 C4 C5 -74.25(19) ?
C6 Fe1 C4 C5 -39.6(4) ?
C9 Fe1 C4 C5 -116.56(16) ?
C7 Fe1 C4 C5 167.1(2) ?
C2 Fe1 C4 C5 81.46(15) ?
C3 Fe1 C4 C5 119.0(2) ?
C1 Fe1 C4 C5 37.38(13) ?
C8 Fe1 C4 C5 -158.58(15) ?
C10 Fe1 C4 C3 166.78(17) ?
C6 Fe1 C4 C3 -158.6(3) ?
C9 Fe1 C4 C3 124.47(17) ?
C7 Fe1 C4 C3 48.1(3) ?
C2 Fe1 C4 C3 -37.52(15) ?
C5 Fe1 C4 C3 -119.0(2) ?
C1 Fe1 C4 C3 -81.60(16) ?
C8 Fe1 C4 C3 82.45(18) ?
C3 C4 C5 C1 0.2(2) ?
Fe1 C4 C5 C1 -59.28(14) ?
C3 C4 C5 Fe1 59.50(15) ?
C2 C1 C5 C4 -0.4(2) ?
C11 C1 C5 C4 179.3(2) ?
Fe1 C1 C5 C4 59.38(15) ?
C2 C1 C5 Fe1 -59.74(14) ?
C11 C1 C5 Fe1 119.9(2) ?
C10 Fe1 C5 C4 125.01(18) ?
C6 Fe1 C5 C4 166.57(16) ?
C9 Fe1 C5 C4 82.53(18) ?
C7 Fe1 C5 C4 -163.3(3) ?
C2 Fe1 C5 C4 -81.38(16) ?
C3 Fe1 C5 C4 -37.72(15) ?
C1 Fe1 C5 C4 -119.9(2) ?
C8 Fe1 C5 C4 50.7(3) ?
C10 Fe1 C5 C1 -115.09(17) ?
C6 Fe1 C5 C1 -73.53(18) ?
C9 Fe1 C5 C1 -157.57(16) ?
C7 Fe1 C5 C1 -43.4(4) ?
C2 Fe1 C5 C1 38.51(14) ?
C3 Fe1 C5 C1 82.18(15) ?
C8 Fe1 C5 C1 170.6(2) ?
C4 Fe1 C5 C1 119.9(2) ?
C10 Fe1 C6 C7 -118.8(2) ?
C9 Fe1 C6 C7 -80.31(18) ?
C2 Fe1 C6 C7 82.84(18) ?
C5 Fe1 C6 C7 165.88(15) ?
C3 Fe1 C6 C7 50.4(3) ?
C1 Fe1 C6 C7 125.16(16) ?
C8 Fe1 C6 C7 -37.04(16) ?
C4 Fe1 C6 C7 -163.7(3) ?
C9 Fe1 C6 C10 38.52(18) ?
C7 Fe1 C6 C10 118.8(2) ?
C2 Fe1 C6 C10 -158.33(17) ?
C5 Fe1 C6 C10 -75.3(2) ?
C3 Fe1 C6 C10 169.2(2) ?
C1 Fe1 C6 C10 -116.01(17) ?
C8 Fe1 C6 C10 81.79(19) ?
C4 Fe1 C6 C10 -44.9(4) ?
C10 C6 C7 C8 0.3(3) ?
Fe1 C6 C7 C8 59.89(17) ?
C10 C6 C7 Fe1 -59.57(17) ?
C10 Fe1 C7 C6 38.27(18) ?
C9 Fe1 C7 C6 82.6(2) ?
C2 Fe1 C7 C6 -115.15(18) ?
C5 Fe1 C7 C6 -39.9(4) ?
C3 Fe1 C7 C6 -157.53(17) ?
C1 Fe1 C7 C6 -73.0(2) ?
C8 Fe1 C7 C6 119.7(2) ?
C4 Fe1 C7 C6 167.9(2) ?
C10 Fe1 C7 C8 -81.4(2) ?
C6 Fe1 C7 C8 -119.7(2) ?
C9 Fe1 C7 C8 -37.15(18) ?
C2 Fe1 C7 C8 125.13(17) ?
C5 Fe1 C7 C8 -159.6(3) ?
C3 Fe1 C7 C8 82.76(19) ?
C1 Fe1 C7 C8 167.30(15) ?
C4 Fe1 C7 C8 48.2(3) ?
C6 C7 C8 C9 -0.3(3) ?
Fe1 C7 C8 C9 59.19(17) ?
C6 C7 C8 Fe1 -59.52(17) ?
C10 Fe1 C8 C7 81.4(2) ?
C6 Fe1 C8 C7 37.04(18) ?
C9 Fe1 C8 C7 119.7(3) ?
C2 Fe1 C8 C7 -74.3(2) ?
C5 Fe1 C8 C7 164.2(2) ?
C3 Fe1 C8 C7 -116.37(18) ?
C1 Fe1 C8 C7 -36.0(4) ?
C4 Fe1 C8 C7 -159.34(16) ?
C10 Fe1 C8 C9 -38.25(19) ?
C6 Fe1 C8 C9 -82.7(2) ?
C7 Fe1 C8 C9 -119.7(3) ?
C2 Fe1 C8 C9 165.98(17) ?
C5 Fe1 C8 C9 44.5(3) ?
C3 Fe1 C8 C9 123.93(19) ?
C1 Fe1 C8 C9 -155.7(3) ?
C4 Fe1 C8 C9 81.0(2) ?
C7 C8 C9 C10 0.2(3) ?
Fe1 C8 C9 C10 59.46(17) ?
C7 C8 C9 Fe1 -59.26(17) ?
C10 Fe1 C9 C8 118.7(3) ?
C6 Fe1 C9 C8 80.11(19) ?
C7 Fe1 C9 C8 37.02(17) ?
C2 Fe1 C9 C8 -41.5(4) ?
C5 Fe1 C9 C8 -160.88(16) ?
C3 Fe1 C9 C8 -76.4(2) ?
C1 Fe1 C9 C8 162.4(2) ?
C4 Fe1 C9 C8 -118.07(17) ?
C6 Fe1 C9 C10 -38.59(17) ?
C7 Fe1 C9 C10 -81.69(19) ?
C2 Fe1 C9 C10 -160.2(3) ?
C5 Fe1 C9 C10 80.4(2) ?
C3 Fe1 C9 C10 164.85(17) ?
C1 Fe1 C9 C10 43.7(3) ?
C8 Fe1 C9 C10 -118.7(2) ?
C4 Fe1 C9 C10 123.23(18) ?
C8 C9 C10 C6 0.0(3) ?
Fe1 C9 C10 C6 60.20(17) ?
C8 C9 C10 Fe1 -60.21(17) ?
C7 C6 C10 C9 -0.2(3) ?
Fe1 C6 C10 C9 -60.37(17) ?
C7 C6 C10 Fe1 60.18(18) ?
C6 Fe1 C10 C9 117.8(2) ?
C7 Fe1 C10 C9 80.53(18) ?
C2 Fe1 C10 C9 166.4(2) ?
C5 Fe1 C10 C9 -118.06(17) ?
C3 Fe1 C10 C9 -46.5(4) ?
C1 Fe1 C10 C9 -160.74(16) ?
C8 Fe1 C10 C9 37.43(17) ?
C4 Fe1 C10 C9 -77.2(2) ?
C9 Fe1 C10 C6 -117.8(2) ?
C7 Fe1 C10 C6 -37.25(16) ?
C2 Fe1 C10 C6 48.7(3) ?
C5 Fe1 C10 C6 124.16(16) ?
C3 Fe1 C10 C6 -164.2(3) ?
C1 Fe1 C10 C6 81.49(18) ?
C8 Fe1 C10 C6 -80.34(17) ?
C4 Fe1 C10 C6 165.03(15) ?
C13' N1 C11 C1 142.5(5) ?
C13 N1 C11 C1 71.0(4) yes
C12 N1 C11 C1 -65.0(3) yes
C5 C1 C11 N1 84.3(3) ?
C2 C1 C11 N1 -96.1(3) ?
Fe1 C1 C11 N1 174.27(17) ?
C13' N1 C13 C14 48.5(5) ?
C12 N1 C13 C14 -66.6(4) yes
C11 N1 C13 C14 158.4(3) yes
N1 C13 C14 C15 154.4(3) ?
N1 C13 C14 C19 -25.6(5) ?
C19 C14 C15 C16 0.0 ?
C13 C14 C15 C16 179.9(3) ?
C14 C15 C16 C17 0.0 ?
C15 C16 C17 C18 0.0 ?
C16 C17 C18 C19 0.0 ?
C17 C18 C19 C14 0.0 ?
C15 C14 C19 C18 0.0 ?
C13 C14 C19 C18 -179.9(4) ?
C13 N1 C13' C14' -52.1(6) ?
C12 N1 C13' C14' 52.1(9) ?
C11 N1 C13' C14' -158.0(6) ?
N1 C13' C14' C15' 64.6(10) ?
N1 C13' C14' C19' -122.4(7) ?
C19' C14' C15' C16' 0.0 ?
C13' C14' C15' C16' 172.9(7) ?
C14' C15' C16' C17' 0.0 ?
C15' C16' C17' C18' 0.0 ?
C16' C17' C18' C19' 0.0 ?
C17' C18' C19' C14' 0.0 ?
C15' C14' C19' C18' 0.0 ?
C13' C14' C19' C18' -173.0(7) ?
